data_4061566
_journal_name_full Organometallics
_journal_paper_doi 10.1021/om050356p
_journal_year 2005
_chemical_formula_sum 'C72 H69 B F20 O2 P2 Pd'
_chemical_formula_weight 1525.42
_space_group_IT_number 2
_symmetry_cell_setting triclinic
_symmetry_space_group_name_Hall '-P 1'
_symmetry_space_group_name_H-M 'P -1'
_cell_angle_alpha 81.780(13)
_cell_angle_beta 86.525(17)
_cell_angle_gamma 79.280(11)
_cell_formula_units_Z 2
_cell_length_a 13.755(2)
_cell_length_b 13.842(2)
_cell_length_c 17.7871(19)
_cell_measurement_temperature 293(2)
_cell_volume 3291.1(8)
_diffrn_ambient_temperature 293(2)
_exptl_crystal_density_diffrn 1.539
_cod_depositor_comments
;
The following automatic conversions were performed:
'_symmetry_cell_setting' value 'Triclinic' changed to 'triclinic'
according to '/home/saulius/struct/CIF-dictionaries/cif_core.dic'
dictionary named 'cif_core.dic' version 2.4.1 from 2010-06-29.

Automatic conversion script
Id: cif_fix_enum 1527 2010-12-29 10:47:43Z saulius 
;
_cod_database_code 4061566

loop_
_symmetry_equiv_pos_as_xyz
'x, y, z'
'-x, -y, -z'

loop_
_atom_site_label
_atom_site_type_symbol
_atom_site_fract_x
_atom_site_fract_y
_atom_site_fract_z
_atom_site_U_iso_or_equiv
_atom_site_adp_type
_atom_site_occupancy
_atom_site_symmetry_multiplicity
_atom_site_calc_flag
_atom_site_refinement_flags
_atom_site_disorder_assembly
_atom_site_disorder_group
Pd1 Pd 0.33761(3) 0.73354(2) 0.828318(19) 0.03423(11) Uani 1 1 d . . .
P1 P 0.30415(8) 0.71442(8) 0.70839(6) 0.0344(3) Uani 1 1 d . . .
P2 P 0.47686(8) 0.79924(8) 0.82050(6) 0.0333(3) Uani 1 1 d . . .
B B 0.8847(4) 0.3421(4) 0.7085(3) 0.0421(13) Uani 1 1 d . . .
O1 O 0.3170(2) 0.7248(2) 0.94907(16) 0.0513(8) Uani 1 1 d . . .
O2 O 0.2084(2) 0.6861(3) 0.87996(18) 0.0532(9) Uani 1 1 d . . .
F1 F 0.7120(2) 0.4546(2) 0.77664(16) 0.0637(8) Uani 1 1 d . . .
F2 F 0.5689(2) 0.3896(3) 0.86404(18) 0.0790(9) Uani 1 1 d . . .
F3 F 0.5675(3) 0.1916(3) 0.8959(2) 0.0938(11) Uani 1 1 d . . .
F4 F 0.7180(3) 0.0606(3) 0.8394(2) 0.1066(13) Uani 1 1 d . . .
F5 F 0.8645(2) 0.1224(2) 0.75570(19) 0.0776(9) Uani 1 1 d . . .
F6 F 0.8707(3) 0.5597(2) 0.73916(17) 0.0702(9) Uani 1 1 d . . .
F7 F 0.9605(3) 0.6161(3) 0.8468(2) 0.1061(13) Uani 1 1 d . . .
F8 F 1.0770(3) 0.4817(4) 0.9453(2) 0.1124(14) Uani 1 1 d . . .
F9 F 1.0932(2) 0.2846(3) 0.93576(19) 0.0999(12) Uani 1 1 d . . .
F10 F 1.0035(2) 0.2244(2) 0.82821(16) 0.0688(8) Uani 1 1 d . . .
F11 F 1.1148(2) 0.2890(2) 0.70413(16) 0.0646(8) Uani 1 1 d . . .
F12 F 1.2229(2) 0.1612(2) 0.62266(19) 0.0791(9) Uani 1 1 d . . .
F13 F 1.1381(2) 0.0641(2) 0.53042(18) 0.0807(10) Uani 1 1 d . . .
F14 F 0.9352(2) 0.0961(2) 0.52541(17) 0.0748(9) Uani 1 1 d . . .
F15 F 0.8249(2) 0.2221(2) 0.60729(16) 0.0625(8) Uani 1 1 d . . .
F16 F 0.9958(2) 0.4833(2) 0.62531(16) 0.0657(8) Uani 1 1 d . . .
F17 F 0.9412(3) 0.6183(2) 0.50739(18) 0.0866(11) Uani 1 1 d . . .
F18 F 0.7607(3) 0.6335(3) 0.44607(18) 0.1021(13) Uani 1 1 d . . .
F19 F 0.6337(3) 0.5148(2) 0.51185(19) 0.0896(11) Uani 1 1 d . . .
F20 F 0.6829(2) 0.3862(2) 0.63293(16) 0.0631(8) Uani 1 1 d . . .
C1 C 0.2357(4) 0.6977(3) 0.9441(3) 0.0473(12) Uani 1 1 d . . .
C2 C 0.1703(4) 0.6795(5) 1.0130(3) 0.0718(17) Uani 1 1 d . . .
H2A H 0.2042 0.6262 1.0479 0.108 Uiso 1 1 calc R . .
H2B H 0.1105 0.6620 0.9983 0.108 Uiso 1 1 calc R . .
H2C H 0.1543 0.7385 1.0371 0.108 Uiso 1 1 calc R . .
C3 C 0.1699(3) 0.7613(3) 0.7073(3) 0.0439(11) Uani 1 1 d . . .
H3 H 0.1423 0.7196 0.7494 0.053 Uiso 1 1 calc R . .
C4 C 0.1389(4) 0.8671(4) 0.7271(3) 0.0571(14) Uani 1 1 d . . .
H4A H 0.1695 0.8727 0.7736 0.068 Uiso 1 1 calc R . .
H4B H 0.1615 0.9136 0.6867 0.068 Uiso 1 1 calc R . .
C5 C 0.0266(4) 0.8926(5) 0.7372(4) 0.0803(19) Uani 1 1 d . . .
H5A H 0.0053 0.8512 0.7815 0.096 Uiso 1 1 calc R . .
H5B H 0.0078 0.9612 0.7460 0.096 Uiso 1 1 calc R . .
C6 C -0.0249(4) 0.8773(5) 0.6687(4) 0.091(2) Uani 1 1 d . . .
H6A H -0.0094 0.9240 0.6256 0.109 Uiso 1 1 calc R . .
H6B H -0.0959 0.8906 0.6786 0.109 Uiso 1 1 calc R . .
C7 C 0.0061(4) 0.7727(5) 0.6494(4) 0.0748(18) Uani 1 1 d . . .
H7A H -0.0259 0.7665 0.6037 0.090 Uiso 1 1 calc R . .
H7B H -0.0153 0.7263 0.6904 0.090 Uiso 1 1 calc R . .
C8 C 0.1179(4) 0.7467(4) 0.6373(3) 0.0596(14) Uani 1 1 d . . .
H8A H 0.1388 0.7887 0.5931 0.072 Uiso 1 1 calc R . .
H8B H 0.1362 0.6782 0.6279 0.072 Uiso 1 1 calc R . .
C9 C 0.3194(3) 0.5796(3) 0.7046(2) 0.0383(11) Uani 1 1 d . . .
H9 H 0.2945 0.5718 0.6557 0.046 Uiso 1 1 calc R . .
C10 C 0.2596(4) 0.5253(3) 0.7665(3) 0.0577(14) Uani 1 1 d . . .
H10A H 0.2833 0.5294 0.8160 0.069 Uiso 1 1 calc R . .
H10B H 0.1904 0.5565 0.7647 0.069 Uiso 1 1 calc R . .
C11 C 0.2700(4) 0.4173(4) 0.7549(4) 0.0689(16) Uani 1 1 d . . .
H11A H 0.2336 0.3832 0.7955 0.083 Uiso 1 1 calc R . .
H11B H 0.2413 0.4136 0.7072 0.083 Uiso 1 1 calc R . .
C12 C 0.3759(5) 0.3665(4) 0.7541(4) 0.0794(19) Uani 1 1 d . . .
H12A H 0.3797 0.2991 0.7435 0.095 Uiso 1 1 calc R . .
H12B H 0.4025 0.3635 0.8038 0.095 Uiso 1 1 calc R . .
C13 C 0.4377(4) 0.4200(3) 0.6952(3) 0.0670(16) Uani 1 1 d . . .
H13A H 0.4165 0.4158 0.6449 0.080 Uiso 1 1 calc R . .
H13B H 0.5065 0.3879 0.6989 0.080 Uiso 1 1 calc R . .
C14 C 0.4283(3) 0.5287(3) 0.7059(3) 0.0458(12) Uani 1 1 d . . .
H14A H 0.4657 0.5621 0.6656 0.055 Uiso 1 1 calc R . .
H14B H 0.4556 0.5332 0.7540 0.055 Uiso 1 1 calc R . .
C15 C 0.3672(3) 0.7637(3) 0.6203(2) 0.0374(10) Uani 1 1 d . . .
H15 H 0.4379 0.7506 0.6308 0.045 Uiso 1 1 calc R . .
C16 C 0.3386(4) 0.8762(3) 0.6009(3) 0.0485(12) Uani 1 1 d . . .
H16A H 0.2697 0.8933 0.5874 0.058 Uiso 1 1 calc R . .
H16B H 0.3460 0.9074 0.6452 0.058 Uiso 1 1 calc R . .
C17 C 0.4028(4) 0.9153(4) 0.5354(3) 0.0619(15) Uani 1 1 d . . .
H17A H 0.3816 0.9865 0.5233 0.074 Uiso 1 1 calc R . .
H17B H 0.4710 0.9032 0.5506 0.074 Uiso 1 1 calc R . .
C18 C 0.3966(5) 0.8660(4) 0.4654(3) 0.0726(17) Uani 1 1 d . . .
H18A H 0.3300 0.8844 0.4466 0.087 Uiso 1 1 calc R . .
H18B H 0.4417 0.8891 0.4258 0.087 Uiso 1 1 calc R . .
C19 C 0.4227(5) 0.7542(4) 0.4838(3) 0.0664(16) Uani 1 1 d . . .
H19A H 0.4917 0.7358 0.4970 0.080 Uiso 1 1 calc R . .
H19B H 0.4144 0.7242 0.4391 0.080 Uiso 1 1 calc R . .
C20 C 0.3582(4) 0.7140(4) 0.5495(2) 0.0510(13) Uani 1 1 d . . .
H20A H 0.3791 0.6427 0.5611 0.061 Uiso 1 1 calc R . .
H20B H 0.2897 0.7270 0.5349 0.061 Uiso 1 1 calc R . .
C21 C 0.4397(3) 0.9277(3) 0.8420(3) 0.0421(11) Uani 1 1 d . . .
H21 H 0.5008 0.9531 0.8464 0.051 Uiso 1 1 calc R . .
C22 C 0.3832(4) 0.9942(3) 0.7765(3) 0.0547(14) Uani 1 1 d . . .
H22A H 0.4232 0.9906 0.7298 0.066 Uiso 1 1 calc R . .
H22B H 0.3226 0.9705 0.7698 0.066 Uiso 1 1 calc R . .
C23 C 0.3581(5) 1.1009(4) 0.7920(4) 0.0754(18) Uani 1 1 d . . .
H23A H 0.4189 1.1264 0.7940 0.091 Uiso 1 1 calc R . .
H23B H 0.3202 1.1407 0.7506 0.091 Uiso 1 1 calc R . .
C24 C 0.2999(5) 1.1106(4) 0.8649(4) 0.094(2) Uani 1 1 d . . .
H24A H 0.2365 1.0908 0.8614 0.113 Uiso 1 1 calc R . .
H24B H 0.2876 1.1794 0.8739 0.113 Uiso 1 1 calc R . .
C25 C 0.3553(5) 1.0463(4) 0.9308(4) 0.0814(19) Uani 1 1 d . . .
H25A H 0.3147 1.0508 0.9772 0.098 Uiso 1 1 calc R . .
H25B H 0.4157 1.0703 0.9376 0.098 Uiso 1 1 calc R . .
C26 C 0.3811(5) 0.9370(4) 0.9160(3) 0.0669(16) Uani 1 1 d . . .
H26A H 0.4193 0.8978 0.9574 0.080 Uiso 1 1 calc R . .
H26B H 0.3205 0.9112 0.9143 0.080 Uiso 1 1 calc R . .
C27 C 0.5450(3) 0.7290(3) 0.9030(2) 0.0394(11) Uani 1 1 d . . .
H27 H 0.5015 0.7431 0.9473 0.047 Uiso 1 1 calc R . .
C28 C 0.6412(4) 0.7612(3) 0.9176(3) 0.0524(13) Uani 1 1 d . . .
H28A H 0.6293 0.8323 0.9187 0.063 Uiso 1 1 calc R . .
H28B H 0.6890 0.7466 0.8765 0.063 Uiso 1 1 calc R . .
C29 C 0.6833(4) 0.7078(4) 0.9929(3) 0.0707(16) Uani 1 1 d . . .
H29A H 0.7460 0.7273 1.0000 0.085 Uiso 1 1 calc R . .
H29B H 0.6381 0.7270 1.0343 0.085 Uiso 1 1 calc R . .
C30 C 0.6990(4) 0.5958(4) 0.9942(3) 0.0703(16) Uani 1 1 d . . .
H30A H 0.7486 0.5759 0.9556 0.084 Uiso 1 1 calc R . .
H30B H 0.7231 0.5634 1.0433 0.084 Uiso 1 1 calc R . .
C31 C 0.6040(4) 0.5632(4) 0.9799(3) 0.0573(14) Uani 1 1 d . . .
H31A H 0.5564 0.5777 1.0211 0.069 Uiso 1 1 calc R . .
H31B H 0.6166 0.4921 0.9790 0.069 Uiso 1 1 calc R . .
C32 C 0.5605(3) 0.6156(3) 0.9047(3) 0.0436(11) Uani 1 1 d . . .
H32A H 0.4977 0.5960 0.8984 0.052 Uiso 1 1 calc R . .
H32B H 0.6050 0.5961 0.8629 0.052 Uiso 1 1 calc R . .
C33 C 0.5590(3) 0.8070(3) 0.7351(2) 0.0374(10) Uani 1 1 d . . .
H33 H 0.5149 0.8309 0.6925 0.045 Uiso 1 1 calc R . .
C34 C 0.6148(3) 0.7053(3) 0.7191(3) 0.0447(11) Uani 1 1 d . . .
H34A H 0.6614 0.6785 0.7589 0.054 Uiso 1 1 calc R . .
H34B H 0.5680 0.6605 0.7202 0.054 Uiso 1 1 calc R . .
C35 C 0.6702(4) 0.7106(4) 0.6427(3) 0.0622(15) Uani 1 1 d . . .
H35A H 0.7083 0.6457 0.6365 0.075 Uiso 1 1 calc R . .
H35B H 0.6230 0.7292 0.6025 0.075 Uiso 1 1 calc R . .
C36 C 0.7390(4) 0.7850(4) 0.6355(3) 0.0725(17) Uani 1 1 d . . .
H36A H 0.7684 0.7911 0.5845 0.087 Uiso 1 1 calc R . .
H36B H 0.7920 0.7614 0.6708 0.087 Uiso 1 1 calc R . .
C37 C 0.6840(4) 0.8862(4) 0.6521(3) 0.0654(16) Uani 1 1 d . . .
H37A H 0.7308 0.9311 0.6500 0.079 Uiso 1 1 calc R . .
H37B H 0.6361 0.9129 0.6132 0.079 Uiso 1 1 calc R . .
C38 C 0.6306(4) 0.8810(4) 0.7298(3) 0.0527(13) Uani 1 1 d . . .
H38A H 0.5940 0.9461 0.7372 0.063 Uiso 1 1 calc R . .
H38B H 0.6785 0.8600 0.7693 0.063 Uiso 1 1 calc R . .
C39 C 0.7961(3) 0.2936(3) 0.7588(2) 0.0406(11) Uani 1 1 d . . .
C40 C 0.7176(4) 0.3554(4) 0.7908(3) 0.0463(12) Uani 1 1 d . . .
C41 C 0.6422(4) 0.3231(4) 0.8360(3) 0.0556(13) Uani 1 1 d . . .
C42 C 0.6422(4) 0.2242(5) 0.8522(3) 0.0638(15) Uani 1 1 d . . .
C43 C 0.7172(5) 0.1591(4) 0.8237(3) 0.0676(16) Uani 1 1 d . . .
C44 C 0.7922(4) 0.1935(4) 0.7794(3) 0.0534(13) Uani 1 1 d . . .
C45 C 0.9367(3) 0.3882(4) 0.7739(3) 0.0454(12) Uani 1 1 d . . .
C46 C 0.9274(4) 0.4865(4) 0.7849(3) 0.0545(13) Uani 1 1 d . . .
C47 C 0.9727(5) 0.5188(5) 0.8409(3) 0.0697(17) Uani 1 1 d . . .
C48 C 1.0300(4) 0.4523(6) 0.8910(3) 0.0732(18) Uani 1 1 d . . .
C49 C 1.0402(4) 0.3531(6) 0.8852(3) 0.0694(17) Uani 1 1 d . . .
C50 C 0.9923(4) 0.3239(4) 0.8288(3) 0.0542(13) Uani 1 1 d . . .
C51 C 0.9620(4) 0.2616(3) 0.6631(3) 0.0431(11) Uani 1 1 d . . .
C52 C 1.0642(4) 0.2415(4) 0.6623(3) 0.0503(13) Uani 1 1 d . . .
C53 C 1.1236(4) 0.1766(4) 0.6194(3) 0.0542(13) Uani 1 1 d . . .
C54 C 1.0806(4) 0.1269(4) 0.5731(3) 0.0549(14) Uani 1 1 d . . .
C55 C 0.9791(4) 0.1437(3) 0.5701(3) 0.0528(13) Uani 1 1 d . . .
C56 C 0.9240(4) 0.2092(3) 0.6138(3) 0.0468(12) Uani 1 1 d . . .
C57 C 0.8421(4) 0.4276(3) 0.6377(2) 0.0443(12) Uani 1 1 d . . .
C58 C 0.9039(4) 0.4894(4) 0.6002(3) 0.0519(13) Uani 1 1 d . . .
C59 C 0.8781(5) 0.5585(4) 0.5374(3) 0.0604(15) Uani 1 1 d . . .
C60 C 0.7881(5) 0.5657(4) 0.5064(3) 0.0670(17) Uani 1 1 d . . .
C61 C 0.7255(5) 0.5068(4) 0.5395(3) 0.0619(15) Uani 1 1 d . . .
C62 C 0.7523(4) 0.4396(3) 0.6038(3) 0.0491(12) Uani 1 1 d . . .
C100 C -0.052(5) 0.972(4) 0.958(2) 0.46(3) Uiso 1.00(10) 1 d . . .
C101 C 0.098(3) 0.959(3) 1.004(3) 0.23(3) Uiso 0.60(8) 1 d P . .
C102 C 0.050(3) 0.951(2) 0.952(2) 0.28(3) Uiso 0.81(10) 1 d P . .

loop_
_atom_site_aniso_label
_atom_site_aniso_U_11
_atom_site_aniso_U_22
_atom_site_aniso_U_33
_atom_site_aniso_U_23
_atom_site_aniso_U_13
_atom_site_aniso_U_12
Pd1 0.0342(2) 0.0362(2) 0.03312(19) -0.00205(14) -0.00187(14) -0.01009(15)
P1 0.0348(7) 0.0335(6) 0.0347(6) 0.0007(5) -0.0066(5) -0.0082(5)
P2 0.0357(6) 0.0277(6) 0.0371(6) -0.0037(5) -0.0053(5) -0.0060(5)
B 0.041(3) 0.047(3) 0.039(3) -0.007(2) 0.000(2) -0.008(3)
O1 0.054(2) 0.069(2) 0.0357(18) -0.0078(16) 0.0001(16) -0.0230(18)
O2 0.048(2) 0.077(2) 0.040(2) -0.0039(17) 0.0021(16) -0.0287(18)
F1 0.069(2) 0.0497(18) 0.072(2) -0.0170(15) 0.0125(16) -0.0091(15)
F2 0.065(2) 0.099(3) 0.073(2) -0.0229(19) 0.0193(17) -0.0145(19)
F3 0.078(2) 0.121(3) 0.085(2) 0.007(2) 0.018(2) -0.047(2)
F4 0.115(3) 0.067(2) 0.133(3) 0.019(2) 0.014(3) -0.035(2)
F5 0.077(2) 0.0463(17) 0.100(3) 0.0038(17) 0.0127(19) -0.0020(17)
F6 0.098(2) 0.0521(18) 0.066(2) -0.0157(16) -0.0034(18) -0.0205(18)
F7 0.134(3) 0.104(3) 0.107(3) -0.059(2) 0.009(3) -0.058(3)
F8 0.076(2) 0.203(4) 0.086(3) -0.078(3) -0.005(2) -0.050(3)
F9 0.061(2) 0.167(4) 0.067(2) -0.014(2) -0.0260(19) -0.002(2)
F10 0.066(2) 0.075(2) 0.0588(19) 0.0054(16) -0.0123(16) -0.0050(17)
F11 0.0489(17) 0.088(2) 0.0659(19) -0.0280(17) 0.0021(15) -0.0230(16)
F12 0.053(2) 0.092(2) 0.090(2) -0.0226(19) 0.0047(17) 0.0002(18)
F13 0.085(2) 0.070(2) 0.082(2) -0.0300(18) 0.0018(19) 0.0119(18)
F14 0.097(2) 0.0626(19) 0.070(2) -0.0264(16) -0.0256(18) -0.0065(18)
F15 0.0542(19) 0.0656(19) 0.072(2) -0.0227(15) -0.0178(15) -0.0062(15)
F16 0.067(2) 0.070(2) 0.0640(19) -0.0079(15) 0.0126(16) -0.0279(17)
F17 0.125(3) 0.067(2) 0.064(2) 0.0015(16) 0.034(2) -0.029(2)
F18 0.159(4) 0.078(2) 0.057(2) 0.0187(18) -0.016(2) -0.004(2)
F19 0.105(3) 0.083(2) 0.076(2) -0.0034(18) -0.045(2) 0.002(2)
F20 0.0598(19) 0.0647(19) 0.0660(19) -0.0027(15) -0.0182(15) -0.0139(16)
C1 0.049(3) 0.047(3) 0.044(3) -0.001(2) 0.007(2) -0.013(3)
C2 0.073(4) 0.092(4) 0.054(3) -0.008(3) 0.014(3) -0.030(3)
C3 0.035(3) 0.046(3) 0.050(3) 0.001(2) -0.008(2) -0.007(2)
C4 0.048(3) 0.054(3) 0.067(3) -0.010(3) -0.003(3) -0.002(3)
C5 0.049(4) 0.076(4) 0.110(5) -0.023(4) -0.006(4) 0.012(3)
C6 0.040(3) 0.097(5) 0.128(6) -0.001(4) -0.025(4) 0.002(3)
C7 0.046(3) 0.086(5) 0.092(5) 0.006(4) -0.022(3) -0.015(3)
C8 0.047(3) 0.067(3) 0.065(3) 0.000(3) -0.021(3) -0.011(3)
C9 0.044(3) 0.034(2) 0.039(3) -0.001(2) -0.006(2) -0.013(2)
C10 0.064(3) 0.046(3) 0.066(3) -0.002(3) 0.006(3) -0.024(3)
C11 0.072(4) 0.051(3) 0.088(4) 0.001(3) 0.006(3) -0.032(3)
C12 0.091(5) 0.034(3) 0.111(5) 0.000(3) 0.006(4) -0.016(3)
C13 0.063(4) 0.041(3) 0.094(4) -0.007(3) -0.001(3) -0.005(3)
C14 0.044(3) 0.036(3) 0.058(3) -0.002(2) -0.003(2) -0.009(2)
C15 0.038(3) 0.040(3) 0.035(2) 0.002(2) -0.003(2) -0.014(2)
C16 0.056(3) 0.040(3) 0.047(3) 0.003(2) -0.007(2) -0.010(2)
C17 0.079(4) 0.048(3) 0.058(3) 0.011(3) -0.002(3) -0.022(3)
C18 0.101(5) 0.071(4) 0.045(3) 0.010(3) 0.003(3) -0.029(4)
C19 0.091(4) 0.078(4) 0.036(3) -0.013(3) 0.005(3) -0.027(3)
C20 0.061(3) 0.052(3) 0.040(3) -0.003(2) -0.007(2) -0.013(3)
C21 0.047(3) 0.028(2) 0.052(3) -0.008(2) -0.008(2) -0.004(2)
C22 0.067(3) 0.029(2) 0.067(3) -0.005(2) -0.023(3) -0.003(2)
C23 0.101(5) 0.033(3) 0.093(5) -0.012(3) -0.036(4) 0.001(3)
C24 0.103(5) 0.053(4) 0.125(6) -0.042(4) -0.029(5) 0.022(4)
C25 0.109(5) 0.053(3) 0.084(4) -0.031(3) 0.010(4) -0.005(4)
C26 0.090(4) 0.046(3) 0.063(4) -0.016(3) 0.006(3) -0.002(3)
C27 0.041(3) 0.036(2) 0.042(3) -0.006(2) -0.007(2) -0.006(2)
C28 0.055(3) 0.045(3) 0.059(3) -0.003(2) -0.022(3) -0.011(2)
C29 0.067(4) 0.079(4) 0.071(4) -0.009(3) -0.032(3) -0.016(3)
C30 0.066(4) 0.073(4) 0.066(4) 0.013(3) -0.030(3) -0.003(3)
C31 0.057(3) 0.051(3) 0.055(3) 0.005(3) -0.009(3) 0.003(3)
C32 0.044(3) 0.041(3) 0.046(3) 0.000(2) -0.007(2) -0.009(2)
C33 0.036(3) 0.039(2) 0.039(2) -0.001(2) -0.005(2) -0.012(2)
C34 0.041(3) 0.039(3) 0.053(3) -0.007(2) 0.004(2) -0.007(2)
C35 0.054(3) 0.072(4) 0.058(3) -0.013(3) 0.015(3) -0.007(3)
C36 0.044(3) 0.085(4) 0.080(4) 0.005(3) 0.018(3) -0.008(3)
C37 0.045(3) 0.070(4) 0.077(4) 0.017(3) 0.003(3) -0.023(3)
C38 0.047(3) 0.044(3) 0.069(3) 0.000(2) -0.004(3) -0.017(2)
C39 0.043(3) 0.043(3) 0.036(3) -0.001(2) -0.008(2) -0.010(2)
C40 0.048(3) 0.053(3) 0.040(3) -0.006(2) -0.001(2) -0.016(3)
C41 0.049(3) 0.069(4) 0.050(3) -0.011(3) -0.004(3) -0.009(3)
C42 0.058(4) 0.085(4) 0.052(3) 0.004(3) 0.003(3) -0.031(4)
C43 0.080(4) 0.053(4) 0.070(4) 0.011(3) -0.003(3) -0.026(3)
C44 0.050(3) 0.053(3) 0.056(3) -0.002(3) -0.001(3) -0.008(3)
C45 0.042(3) 0.060(3) 0.036(3) -0.006(2) 0.004(2) -0.016(2)
C46 0.057(3) 0.065(4) 0.047(3) -0.016(3) 0.005(3) -0.022(3)
C47 0.074(4) 0.087(5) 0.065(4) -0.036(4) 0.019(3) -0.045(4)
C48 0.051(4) 0.131(6) 0.054(4) -0.047(4) 0.007(3) -0.034(4)
C49 0.034(3) 0.134(6) 0.041(3) -0.018(4) -0.003(3) -0.013(4)
C50 0.047(3) 0.077(4) 0.043(3) -0.011(3) 0.003(3) -0.020(3)
C51 0.049(3) 0.038(3) 0.042(3) -0.003(2) -0.002(2) -0.010(2)
C52 0.054(3) 0.051(3) 0.047(3) -0.006(2) 0.001(3) -0.015(3)
C53 0.048(3) 0.061(3) 0.047(3) -0.001(3) 0.002(3) 0.002(3)
C54 0.071(4) 0.040(3) 0.048(3) -0.010(2) 0.005(3) 0.005(3)
C55 0.072(4) 0.037(3) 0.049(3) -0.009(2) -0.012(3) 0.000(3)
C56 0.049(3) 0.044(3) 0.046(3) 0.002(2) -0.011(2) -0.006(2)
C57 0.055(3) 0.043(3) 0.035(3) -0.011(2) 0.004(2) -0.007(2)
C58 0.062(4) 0.050(3) 0.044(3) -0.010(2) 0.006(3) -0.011(3)
C59 0.090(5) 0.044(3) 0.044(3) -0.006(3) 0.022(3) -0.015(3)
C60 0.110(5) 0.049(3) 0.036(3) -0.003(3) -0.003(3) 0.001(4)
C61 0.081(4) 0.052(3) 0.049(3) -0.007(3) -0.022(3) 0.003(3)
C62 0.063(3) 0.042(3) 0.044(3) -0.009(2) 0.000(3) -0.012(3)

loop_
_geom_bond_atom_site_label_1
_geom_bond_atom_site_label_2
_geom_bond_distance
_geom_bond_site_symmetry_2
_geom_bond_publ_flag
Pd1 O2 2.120(3) . ?
Pd1 O1 2.138(3) . ?
Pd1 P2 2.2571(12) . ?
Pd1 P1 2.2712(12) . ?
Pd1 C1 2.463(5) . ?
P1 C3 1.840(4) . ?
P1 C9 1.849(4) . ?
P1 C15 1.850(4) . ?
P2 C33 1.841(4) . ?
P2 C27 1.842(4) . ?
P2 C21 1.845(4) . ?
B C57 1.653(7) . ?
B C51 1.654(7) . ?
B C39 1.655(7) . ?
B C45 1.659(7) . ?
O1 C1 1.256(6) . ?
O2 C1 1.262(6) . ?
F1 C40 1.350(5) . ?
F2 C41 1.356(6) . ?
F3 C42 1.356(6) . ?
F4 C43 1.351(6) . ?
F5 C44 1.356(6) . ?
F6 C46 1.357(6) . ?
F7 C47 1.343(7) . ?
F8 C48 1.344(6) . ?
F9 C49 1.348(7) . ?
F10 C50 1.360(6) . ?
F11 C52 1.357(5) . ?
F12 C53 1.346(6) . ?
F13 C54 1.348(5) . ?
F14 C55 1.338(5) . ?
F15 C56 1.352(5) . ?
F16 C58 1.350(6) . ?
F17 C59 1.345(6) . ?
F18 C60 1.343(6) . ?
F19 C61 1.362(6) . ?
F20 C62 1.350(5) . ?
C1 C2 1.496(7) . ?
C3 C8 1.529(6) . ?
C3 C4 1.532(6) . ?
C4 C5 1.524(7) . ?
C5 C6 1.504(8) . ?
C6 C7 1.514(8) . ?
C7 C8 1.522(7) . ?
C9 C10 1.529(6) . ?
C9 C14 1.533(6) . ?
C10 C11 1.517(7) . ?
C11 C12 1.495(8) . ?
C12 C13 1.506(7) . ?
C13 C14 1.525(6) . ?
C15 C16 1.527(6) . ?
C15 C20 1.541(6) . ?
C16 C17 1.518(7) . ?
C17 C18 1.518(7) . ?
C18 C19 1.515(7) . ?
C19 C20 1.528(7) . ?
C21 C26 1.510(7) . ?
C21 C22 1.532(6) . ?
C22 C23 1.514(6) . ?
C23 C24 1.491(9) . ?
C24 C25 1.518(8) . ?
C25 C26 1.545(7) . ?
C27 C28 1.521(6) . ?
C27 C32 1.540(6) . ?
C28 C29 1.525(7) . ?
C29 C30 1.522(7) . ?
C30 C31 1.505(7) . ?
C31 C32 1.528(6) . ?
C33 C34 1.529(6) . ?
C33 C38 1.538(6) . ?
C34 C35 1.518(6) . ?
C35 C36 1.510(7) . ?
C36 C37 1.523(7) . ?
C37 C38 1.523(7) . ?
C39 C44 1.391(6) . ?
C39 C40 1.393(6) . ?
C40 C41 1.376(7) . ?
C41 C42 1.357(7) . ?
C42 C43 1.362(8) . ?
C43 C44 1.375(7) . ?
C45 C46 1.384(7) . ?
C45 C50 1.386(7) . ?
C46 C47 1.374(7) . ?
C47 C48 1.357(9) . ?
C48 C49 1.371(9) . ?
C49 C50 1.378(7) . ?
C51 C52 1.382(7) . ?
C51 C56 1.394(6) . ?
C52 C53 1.380(7) . ?
C53 C54 1.369(7) . ?
C54 C55 1.375(7) . ?
C55 C56 1.370(7) . ?
C57 C62 1.379(7) . ?
C57 C58 1.392(7) . ?
C58 C59 1.380(7) . ?
C59 C60 1.366(8) . ?
C60 C61 1.348(8) . ?
C61 C62 1.388(7) . ?
C100 C101 1.29(5) 2_577 ?
C100 C102 1.38(5) . ?
C101 C102 1.20(4) . ?
C101 C100 1.29(5) 2_577 ?
